data_4089604
loop_
_publ_author_name
'Bleeke, John R.'
'Anutrasakda, Wipark'
'Rath, Nigam P.'

_publ_section_title
;
 Synthesis, Spectroscopy, Structure, and Reactivity of
 Azapentadienyl-Rhodium-Phosphine and Azapentadienyl-Iridium-Phosphine
 Complexes1
;
_journal_issue 21
_journal_name_full Organometallics
_journal_page_first 6410
_journal_paper_doi 10.1021/om400765h
_journal_volume 32
_journal_year 2013
_chemical_formula_moiety 'C26 H59 Ir N P3'
_chemical_formula_sum 'C26 H59 Ir N P3'
_chemical_formula_weight 670.85
_space_group_IT_number 14
_space_group_name_Hall '-P 2ybc'
_space_group_name_H-M_alt 'P 1 21/c 1'
_symmetry_cell_setting monoclinic
_symmetry_space_group_name_Hall '-P 2ybc'
_symmetry_space_group_name_H-M 'P 1 21/c 1'
_atom_sites_solution_hydrogens geom
_atom_sites_solution_primary direct
_atom_sites_solution_secondary difmap
_audit_creation_method SHELXL-97
_cell_angle_alpha 90.00
_cell_angle_beta 97.046(4)
_cell_angle_gamma 90.00
_cell_formula_units_Z 4
_cell_length_a 9.9443(6)
_cell_length_b 18.4115(11)
_cell_length_c 17.1842(11)
_cell_measurement_reflns_used 8450
_cell_measurement_temperature 100(2)
_cell_measurement_theta_max 24.77
_cell_measurement_theta_min 2.21
_cell_volume 3122.5(3)
_computing_cell_refinement 'Bruker SAINT'
_computing_data_collection 'Bruker APEX2'
_computing_data_reduction 'Bruker SAINT'
_computing_molecular_graphics 'Bruker SHELXTL'
_computing_publication_material 'Bruker SHELXTL'
_computing_structure_refinement 'SHELXL-97 (Sheldrick, 2008)'
_computing_structure_solution 'SHELXS-97 (Sheldrick, 2008)'
_diffrn_ambient_temperature 100(2)
_diffrn_measured_fraction_theta_full 0.999
_diffrn_measured_fraction_theta_max 0.999
_diffrn_measurement_device_type 'Bruker APEX-II CCD'
_diffrn_measurement_method '\f and \w scans'
_diffrn_radiation_monochromator graphite
_diffrn_radiation_source 'fine-focus sealed tube'
_diffrn_radiation_type MoK\a
_diffrn_radiation_wavelength 0.71073
_diffrn_reflns_av_R_equivalents 0.0864
_diffrn_reflns_av_sigmaI/netI 0.0548
_diffrn_reflns_limit_h_max 11
_diffrn_reflns_limit_h_min -11
_diffrn_reflns_limit_k_max 21
_diffrn_reflns_limit_k_min -21
_diffrn_reflns_limit_l_max 19
_diffrn_reflns_limit_l_min -20
_diffrn_reflns_number 46895
_diffrn_reflns_theta_full 25.00
_diffrn_reflns_theta_max 25.05
_diffrn_reflns_theta_min 2.21
_exptl_absorpt_coefficient_mu 4.443
_exptl_absorpt_correction_T_max 0.7611
_exptl_absorpt_correction_T_min 0.3811
_exptl_absorpt_correction_type multi-scan
_exptl_absorpt_process_details 'sadabs v2008/1'
_exptl_crystal_colour colourless
_exptl_crystal_density_diffrn 1.427
_exptl_crystal_density_meas ?
_exptl_crystal_density_method 'not measured'
_exptl_crystal_description irregular
_exptl_crystal_F_000 1376
_exptl_crystal_size_max 0.27
_exptl_crystal_size_mid 0.09
_exptl_crystal_size_min 0.07
_refine_diff_density_max 1.188
_refine_diff_density_min -1.136
_refine_diff_density_rms 0.140
_refine_ls_extinction_method none
_refine_ls_goodness_of_fit_ref 1.047
_refine_ls_hydrogen_treatment constr
_refine_ls_matrix_type full
_refine_ls_number_parameters 292
_refine_ls_number_reflns 5524
_refine_ls_number_restraints 0
_refine_ls_restrained_S_all 1.047
_refine_ls_R_factor_all 0.0591
_refine_ls_R_factor_gt 0.0326
_refine_ls_shift/su_max 0.000
_refine_ls_shift/su_mean 0.000
_refine_ls_structure_factor_coef Fsqd
_refine_ls_weighting_details 'calc w=1/[\s^2^(Fo^2^)+(0.0188P)^2^+7.0736P] where P=(Fo^2^+2Fc^2^)/3'
_refine_ls_weighting_scheme calc
_refine_ls_wR_factor_gt 0.0562
_refine_ls_wR_factor_ref 0.0636
_reflns_number_gt 4211
_reflns_number_total 5524
_reflns_threshold_expression >2sigma(I)
_cod_data_source_file om400765h_si_002.cif
_cod_data_source_block b21612
_cod_depositor_comments
;
The following automatic conversions were performed:

data item '_symmetry_cell_setting' value 'Monoclinic' was changed to
'monoclinic' in accordance with the
/home/saulius/struct/COD-crude-data/automatic-downloads/DataCite-retrospective/ACS/depositions/lib/dictionaries/cif_core.dic
dictionary named 'cif_core.dic' version 2.4.2 last updated on
2011-04-26.

data item '_exptl_crystal_density_meas' value 'no' was changed to '?'
-- the value is perceived as not measured.

Automatic conversion script
Id: cif_fix_values 6909 2019-04-08 15:41:33Z antanas 
;
_cod_original_sg_symbol_H-M P2(1)/c
_cod_database_code 4089604

loop_
_symmetry_equiv_pos_as_xyz
'x, y, z'
'-x, y+1/2, -z+1/2'
'-x, -y, -z'
'x, -y-1/2, z-1/2'

loop_
_atom_site_label
_atom_site_type_symbol
_atom_site_fract_x
_atom_site_fract_y
_atom_site_fract_z
_atom_site_U_iso_or_equiv
_atom_site_adp_type
_atom_site_occupancy
_atom_site_symmetry_multiplicity
_atom_site_calc_flag
_atom_site_refinement_flags
Ir1 Ir 0.12019(2) 0.227699(10) 0.022648(12) 0.01519(7) Uani 1 1 d .
P1 P -0.02218(12) 0.26970(8) -0.08277(8) 0.0174(3) Uani 1 1 d .
P2 P 0.27668(14) 0.16222(7) -0.03816(8) 0.0161(3) Uani 1 1 d .
P3 P 0.21891(14) 0.33720(7) 0.05951(8) 0.0172(3) Uani 1 1 d .
N1 N 0.3295(5) 0.1139(2) 0.2126(3) 0.0240(11) Uani 1 1 d .
C1 C -0.0212(6) 0.1441(3) 0.0491(3) 0.0253(14) Uani 1 1 d .
H1A H -0.1150 0.1477 0.0224 0.030 Uiso 1 1 calc R
H1B H 0.0139 0.0938 0.0545 0.030 Uiso 1 1 calc R
C2 C 0.0155(5) 0.1921(3) 0.1135(3) 0.0236(13) Uani 1 1 d .
H2 H -0.0519 0.2230 0.1369 0.028 Uiso 1 1 calc R
C3 C 0.1577(5) 0.1885(3) 0.1453(3) 0.0208(12) Uani 1 1 d .
H3 H 0.1867 0.2274 0.1844 0.025 Uiso 1 1 calc R
C4 C 0.2275(5) 0.1196(3) 0.1610(3) 0.0204(12) Uani 1 1 d .
H4 H 0.1958 0.0779 0.1319 0.024 Uiso 1 1 calc R
C5 C 0.3949(6) 0.0434(3) 0.2310(4) 0.0311(15) Uani 1 1 d .
C6 C 0.3369(8) -0.0202(3) 0.1817(4) 0.056(2) Uani 1 1 d .
H6A H 0.2425 -0.0281 0.1905 0.084 Uiso 1 1 calc R
H6B H 0.3899 -0.0640 0.1966 0.084 Uiso 1 1 calc R
H6C H 0.3409 -0.0096 0.1261 0.084 Uiso 1 1 calc R
C7 C 0.5431(7) 0.0524(4) 0.2219(5) 0.064(3) Uani 1 1 d .
H7A H 0.5533 0.0591 0.1663 0.096 Uiso 1 1 calc R
H7B H 0.5931 0.0090 0.2417 0.096 Uiso 1 1 calc R
H7C H 0.5792 0.0950 0.2517 0.096 Uiso 1 1 calc R
C8 C 0.3789(7) 0.0279(3) 0.3160(4) 0.0469(19) Uani 1 1 d .
H8A H 0.4178 0.0680 0.3489 0.070 Uiso 1 1 calc R
H8B H 0.4260 -0.0174 0.3324 0.070 Uiso 1 1 calc R
H8C H 0.2824 0.0230 0.3217 0.070 Uiso 1 1 calc R
C11 C 0.0459(5) 0.3189(3) -0.1633(3) 0.0219(13) Uani 1 1 d .
H11A H 0.1408 0.3323 -0.1444 0.026 Uiso 1 1 calc R
H11B H 0.0493 0.2841 -0.2069 0.026 Uiso 1 1 calc R
C12 C -0.0252(6) 0.3873(3) -0.1975(3) 0.0253(13) Uani 1 1 d .
H12A H 0.0246 0.4071 -0.2385 0.038 Uiso 1 1 calc R
H12B H -0.0281 0.4235 -0.1560 0.038 Uiso 1 1 calc R
H12C H -0.1178 0.3752 -0.2201 0.038 Uiso 1 1 calc R
C13 C -0.1184(6) 0.1983(3) -0.1403(3) 0.0253(13) Uani 1 1 d .
H13A H -0.0527 0.1662 -0.1624 0.030 Uiso 1 1 calc R
H13B H -0.1650 0.1685 -0.1038 0.030 Uiso 1 1 calc R
C14 C -0.2238(6) 0.2221(3) -0.2074(3) 0.0315(14) Uani 1 1 d .
H14A H -0.1814 0.2545 -0.2425 0.047 Uiso 1 1 calc R
H14B H -0.2974 0.2479 -0.1861 0.047 Uiso 1 1 calc R
H14C H -0.2603 0.1793 -0.2366 0.047 Uiso 1 1 calc R
C15 C -0.1582(5) 0.3294(3) -0.0587(3) 0.0234(13) Uani 1 1 d .
H15A H -0.1176 0.3744 -0.0345 0.028 Uiso 1 1 calc R
H15B H -0.2151 0.3433 -0.1078 0.028 Uiso 1 1 calc R
C16 C -0.2483(5) 0.2954(3) -0.0030(3) 0.0266(14) Uani 1 1 d .
H16A H -0.2984 0.2545 -0.0291 0.040 Uiso 1 1 calc R
H16B H -0.3125 0.3318 0.0118 0.040 Uiso 1 1 calc R
H16C H -0.1921 0.2780 0.0441 0.040 Uiso 1 1 calc R
C21 C 0.3196(5) 0.1888(3) -0.1352(3) 0.0206(12) Uani 1 1 d .
H21A H 0.3734 0.1496 -0.1558 0.025 Uiso 1 1 calc R
H21B H 0.2349 0.1944 -0.1716 0.025 Uiso 1 1 calc R
C22 C 0.3998(5) 0.2596(3) -0.1336(3) 0.0247(13) Uani 1 1 d .
H22A H 0.3936 0.2798 -0.1867 0.037 Uiso 1 1 calc R
H22B H 0.4949 0.2500 -0.1142 0.037 Uiso 1 1 calc R
H22C H 0.3624 0.2944 -0.0989 0.037 Uiso 1 1 calc R
C23 C 0.2431(6) 0.0645(3) -0.0559(3) 0.0226(13) Uani 1 1 d .
H23A H 0.3233 0.0426 -0.0756 0.027 Uiso 1 1 calc R
H23B H 0.2324 0.0410 -0.0052 0.027 Uiso 1 1 calc R
C24 C 0.1184(6) 0.0470(3) -0.1139(4) 0.0295(15) Uani 1 1 d .
H24A H 0.1268 0.0704 -0.1643 0.044 Uiso 1 1 calc R
H24B H 0.0371 0.0651 -0.0933 0.044 Uiso 1 1 calc R
H24C H 0.1112 -0.0057 -0.1213 0.044 Uiso 1 1 calc R
C25 C 0.4444(5) 0.1570(3) 0.0188(3) 0.0190(12) Uani 1 1 d .
H25A H 0.4791 0.2072 0.0264 0.023 Uiso 1 1 calc R
H25B H 0.4323 0.1378 0.0713 0.023 Uiso 1 1 calc R
C26 C 0.5554(5) 0.1116(3) -0.0127(3) 0.0248(14) Uani 1 1 d .
H26A H 0.5701 0.1295 -0.0647 0.037 Uiso 1 1 calc R
H26B H 0.5271 0.0606 -0.0166 0.037 Uiso 1 1 calc R
H26C H 0.6397 0.1158 0.0231 0.037 Uiso 1 1 calc R
C31 C 0.1985(6) 0.4145(3) -0.0085(3) 0.0223(13) Uani 1 1 d .
H31A H 0.2382 0.4004 -0.0563 0.027 Uiso 1 1 calc R
H31B H 0.1001 0.4215 -0.0240 0.027 Uiso 1 1 calc R
C32 C 0.2579(6) 0.4876(3) 0.0179(4) 0.0318(15) Uani 1 1 d .
H32A H 0.2356 0.5234 -0.0239 0.048 Uiso 1 1 calc R
H32B H 0.3565 0.4834 0.0294 0.048 Uiso 1 1 calc R
H32C H 0.2199 0.5033 0.0651 0.048 Uiso 1 1 calc R
C33 C 0.1624(6) 0.3786(3) 0.1479(3) 0.0250(14) Uani 1 1 d .
H33A H 0.1782 0.3435 0.1917 0.030 Uiso 1 1 calc R
H33B H 0.2188 0.4220 0.1624 0.030 Uiso 1 1 calc R
C34 C 0.0147(6) 0.4009(3) 0.1384(4) 0.0327(15) Uani 1 1 d .
H34A H 0.0003 0.4403 0.0999 0.049 Uiso 1 1 calc R
H34B H -0.0099 0.4176 0.1889 0.049 Uiso 1 1 calc R
H34C H -0.0418 0.3592 0.1201 0.049 Uiso 1 1 calc R
C35 C 0.4023(5) 0.3411(3) 0.0870(3) 0.0215(13) Uani 1 1 d .
H35A H 0.4470 0.3246 0.0417 0.026 Uiso 1 1 calc R
H35B H 0.4283 0.3925 0.0971 0.026 Uiso 1 1 calc R
C36 C 0.4579(6) 0.2962(3) 0.1587(3) 0.0272(14) Uani 1 1 d .
H36A H 0.4184 0.2473 0.1544 0.041 Uiso 1 1 calc R
H36B H 0.4343 0.3197 0.2063 0.041 Uiso 1 1 calc R
H36C H 0.5567 0.2926 0.1612 0.041 Uiso 1 1 calc R

loop_
_atom_site_aniso_label
_atom_site_aniso_U_11
_atom_site_aniso_U_22
_atom_site_aniso_U_33
_atom_site_aniso_U_23
_atom_site_aniso_U_13
_atom_site_aniso_U_12
Ir1 0.01746(10) 0.01691(10) 0.01156(12) 0.00052(10) 0.00322(7) 0.00047(11)
P1 0.0162(7) 0.0217(7) 0.0139(8) 0.0001(6) 0.0003(5) 0.0004(6)
P2 0.0188(7) 0.0164(7) 0.0136(9) -0.0004(6) 0.0044(6) 0.0005(6)
P3 0.0201(7) 0.0172(7) 0.0138(9) -0.0034(6) 0.0007(6) 0.0004(6)
N1 0.032(3) 0.024(3) 0.015(3) 0.002(2) 0.002(2) 0.005(2)
C1 0.023(3) 0.032(3) 0.020(4) 0.008(3) -0.002(3) -0.009(3)
C2 0.024(3) 0.028(3) 0.019(4) 0.005(3) 0.008(2) 0.000(2)
C3 0.025(3) 0.024(3) 0.014(3) 0.001(2) 0.004(2) 0.000(2)
C4 0.031(3) 0.019(3) 0.014(3) 0.000(2) 0.010(3) 0.002(2)
C5 0.049(4) 0.027(3) 0.018(4) 0.002(3) 0.008(3) 0.014(3)
C6 0.099(6) 0.030(4) 0.033(5) -0.006(3) -0.011(4) 0.032(4)
C7 0.051(5) 0.074(6) 0.070(7) 0.035(5) 0.022(4) 0.035(4)
C8 0.076(5) 0.034(4) 0.030(5) 0.006(3) 0.005(4) 0.025(4)
C11 0.025(3) 0.026(3) 0.014(3) 0.000(2) 0.001(2) -0.003(2)
C12 0.033(3) 0.031(3) 0.012(4) 0.004(2) 0.006(3) 0.003(3)
C13 0.026(3) 0.024(3) 0.024(4) 0.000(2) -0.002(3) -0.003(2)
C14 0.030(3) 0.038(3) 0.024(4) -0.003(3) -0.007(3) -0.005(3)
C15 0.023(3) 0.026(3) 0.021(4) 0.001(2) 0.005(2) 0.002(2)
C16 0.012(3) 0.041(4) 0.026(4) -0.002(3) 0.003(2) 0.003(2)
C21 0.029(3) 0.023(3) 0.011(3) 0.000(2) 0.005(2) 0.003(2)
C22 0.028(3) 0.027(3) 0.019(4) 0.004(2) 0.002(2) 0.002(2)
C23 0.032(3) 0.015(3) 0.022(4) -0.001(2) 0.008(3) -0.001(2)
C24 0.037(4) 0.022(3) 0.029(4) -0.005(3) -0.001(3) -0.004(3)
C25 0.017(3) 0.023(3) 0.016(3) 0.002(2) 0.003(2) 0.002(2)
C26 0.025(3) 0.019(3) 0.032(4) 0.003(2) 0.006(3) 0.004(2)
C31 0.035(3) 0.018(3) 0.014(3) 0.000(2) 0.005(3) 0.001(2)
C32 0.044(4) 0.019(3) 0.031(4) 0.000(3) -0.004(3) 0.003(3)
C33 0.034(3) 0.022(3) 0.018(4) -0.002(2) 0.002(3) 0.004(3)
C34 0.038(4) 0.035(4) 0.025(4) -0.006(3) 0.004(3) 0.008(3)
C35 0.017(3) 0.022(3) 0.025(4) -0.002(2) 0.002(2) -0.002(2)
C36 0.024(3) 0.036(3) 0.021(4) -0.002(2) -0.002(3) 0.004(2)

loop_
_atom_type_symbol
_atom_type_description
_atom_type_scat_dispersion_real
_atom_type_scat_dispersion_imag
_atom_type_scat_source
C C 0.0033 0.0016 'International Tables Vol C Tables 4.2.6.8 and 6.1.1.4'
H H 0.0000 0.0000 'International Tables Vol C Tables 4.2.6.8 and 6.1.1.4'
N N 0.0061 0.0033 'International Tables Vol C Tables 4.2.6.8 and 6.1.1.4'
P P 0.1023 0.0942 'International Tables Vol C Tables 4.2.6.8 and 6.1.1.4'
Ir Ir -1.4442 7.9887 'International Tables Vol C Tables 4.2.6.8 and 6.1.1.4'

loop_
_geom_angle_atom_site_label_1
_geom_angle_atom_site_label_2
_geom_angle_atom_site_label_3
_geom_angle
C2 Ir1 C1 39.2(2)
C2 Ir1 C3 39.36(19)
C1 Ir1 C3 66.9(2)
C2 Ir1 P1 112.38(15)
C1 Ir1 P1 92.96(15)
C3 Ir1 P1 151.30(14)
C2 Ir1 P3 107.75(16)
C1 Ir1 P3 146.17(16)
C3 Ir1 P3 90.42(15)
P1 Ir1 P3 97.09(5)
C2 Ir1 P2 126.80(16)
C1 Ir1 P2 102.33(16)
C3 Ir1 P2 102.45(14)
P1 Ir1 P2 101.72(5)
P3 Ir1 P2 107.05(5)
C15 P1 C13 101.6(3)
C15 P1 C11 102.9(2)
C13 P1 C11 99.3(3)
C15 P1 Ir1 115.21(19)
C13 P1 Ir1 114.43(18)
C11 P1 Ir1 120.58(17)
C25 P2 C21 101.6(2)
C25 P2 C23 99.9(2)
C21 P2 C23 99.6(2)
C25 P2 Ir1 113.88(18)
C21 P2 Ir1 120.95(18)
C23 P2 Ir1 117.60(18)
C35 P3 C31 99.4(3)
C35 P3 C33 99.5(3)
C31 P3 C33 100.5(3)
C35 P3 Ir1 119.01(18)
C31 P3 Ir1 119.63(18)
C33 P3 Ir1 115.22(19)
C4 N1 C5 121.3(5)
C2 C1 Ir1 67.2(3)
C2 C1 H1A 117.0
Ir1 C1 H1A 117.0
C2 C1 H1B 117.0
Ir1 C1 H1B 117.0
H1A C1 H1B 114.0
C1 C2 C3 114.0(5)
C1 C2 Ir1 73.6(3)
C3 C2 Ir1 75.1(3)
C1 C2 H2 122.9
C3 C2 H2 122.9
Ir1 C2 H2 122.9
C2 C3 C4 122.0(5)
C2 C3 Ir1 65.5(3)
C4 C3 Ir1 118.8(4)
C2 C3 H3 114.0
C4 C3 H3 114.0
Ir1 C3 H3 114.0
N1 C4 C3 121.7(5)
N1 C4 H4 119.2
C3 C4 H4 119.2
N1 C5 C7 107.0(5)
N1 C5 C8 106.1(4)
C7 C5 C8 109.9(6)
N1 C5 C6 115.7(5)
C7 C5 C6 109.6(6)
C8 C5 C6 108.4(6)
C5 C6 H6A 109.5
C5 C6 H6B 109.5
H6A C6 H6B 109.5
C5 C6 H6C 109.5
H6A C6 H6C 109.5
H6B C6 H6C 109.5
C5 C7 H7A 109.5
C5 C7 H7B 109.5
H7A C7 H7B 109.5
C5 C7 H7C 109.5
H7A C7 H7C 109.5
H7B C7 H7C 109.5
C5 C8 H8A 109.5
C5 C8 H8B 109.5
H8A C8 H8B 109.5
C5 C8 H8C 109.5
H8A C8 H8C 109.5
H8B C8 H8C 109.5
C12 C11 P1 119.8(4)
C12 C11 H11A 107.4
P1 C11 H11A 107.4
C12 C11 H11B 107.4
P1 C11 H11B 107.4
H11A C11 H11B 106.9
C11 C12 H12A 109.5
C11 C12 H12B 109.5
H12A C12 H12B 109.5
C11 C12 H12C 109.5
H12A C12 H12C 109.5
H12B C12 H12C 109.5
C14 C13 P1 117.7(4)
C14 C13 H13A 107.9
P1 C13 H13A 107.9
C14 C13 H13B 107.9
P1 C13 H13B 107.9
H13A C13 H13B 107.2
C13 C14 H14A 109.5
C13 C14 H14B 109.5
H14A C14 H14B 109.5
C13 C14 H14C 109.5
H14A C14 H14C 109.5
H14B C14 H14C 109.5
C16 C15 P1 113.8(4)
C16 C15 H15A 108.8
P1 C15 H15A 108.8
C16 C15 H15B 108.8
P1 C15 H15B 108.8
H15A C15 H15B 107.7
C15 C16 H16A 109.5
C15 C16 H16B 109.5
H16A C16 H16B 109.5
C15 C16 H16C 109.5
H16A C16 H16C 109.5
H16B C16 H16C 109.5
C22 C21 P2 112.9(4)
C22 C21 H21A 109.0
P2 C21 H21A 109.0
C22 C21 H21B 109.0
P2 C21 H21B 109.0
H21A C21 H21B 107.8
C21 C22 H22A 109.5
C21 C22 H22B 109.5
H22A C22 H22B 109.5
C21 C22 H22C 109.5
H22A C22 H22C 109.5
H22B C22 H22C 109.5
C24 C23 P2 115.4(4)
C24 C23 H23A 108.4
P2 C23 H23A 108.4
C24 C23 H23B 108.4
P2 C23 H23B 108.4
H23A C23 H23B 107.5
C23 C24 H24A 109.5
C23 C24 H24B 109.5
H24A C24 H24B 109.5
C23 C24 H24C 109.5
H24A C24 H24C 109.5
H24B C24 H24C 109.5
C26 C25 P2 119.2(4)
C26 C25 H25A 107.5
P2 C25 H25A 107.5
C26 C25 H25B 107.5
P2 C25 H25B 107.5
H25A C25 H25B 107.0
C25 C26 H26A 109.5
C25 C26 H26B 109.5
H26A C26 H26B 109.5
C25 C26 H26C 109.5
H26A C26 H26C 109.5
H26B C26 H26C 109.5
C32 C31 P3 119.3(4)
C32 C31 H31A 107.5
P3 C31 H31A 107.5
C32 C31 H31B 107.5
P3 C31 H31B 107.5
H31A C31 H31B 107.0
C31 C32 H32A 109.5
C31 C32 H32B 109.5
H32A C32 H32B 109.5
C31 C32 H32C 109.5
H32A C32 H32C 109.5
H32B C32 H32C 109.5
C34 C33 P3 114.3(4)
C34 C33 H33A 108.7
P3 C33 H33A 108.7
C34 C33 H33B 108.7
P3 C33 H33B 108.7
H33A C33 H33B 107.6
C33 C34 H34A 109.5
C33 C34 H34B 109.5
H34A C34 H34B 109.5
C33 C34 H34C 109.5
H34A C34 H34C 109.5
H34B C34 H34C 109.5
C36 C35 P3 115.9(4)
C36 C35 H35A 108.3
P3 C35 H35A 108.3
C36 C35 H35B 108.3
P3 C35 H35B 108.3
H35A C35 H35B 107.4
C35 C36 H36A 109.5
C35 C36 H36B 109.5
H36A C36 H36B 109.5
C35 C36 H36C 109.5
H36A C36 H36C 109.5
H36B C36 H36C 109.5

loop_
_geom_bond_atom_site_label_1
_geom_bond_atom_site_label_2
_geom_bond_distance
Ir1 C2 2.085(5)
Ir1 C1 2.170(5)
Ir1 C3 2.215(5)
Ir1 P1 2.2924(13)
Ir1 P3 2.2971(13)
Ir1 P2 2.3163(14)
P1 C15 1.830(5)
P1 C13 1.842(5)
P1 C11 1.850(5)
P2 C25 1.830(5)
P2 C21 1.838(5)
P2 C23 1.849(5)
P3 C35 1.828(5)
P3 C31 1.837(5)
P3 C33 1.848(5)
N1 C4 1.266(7)
N1 C5 1.470(7)
C1 C2 1.429(8)
C1 H1A 0.9900
C1 H1B 0.9900
C2 C3 1.453(7)
C2 H2 1.0000
C3 C4 1.455(7)
C3 H3 1.0000
C4 H4 0.9500
C5 C7 1.510(9)
C5 C8 1.516(8)
C5 C6 1.517(8)
C6 H6A 0.9800
C6 H6B 0.9800
C6 H6C 0.9800
C7 H7A 0.9800
C7 H7B 0.9800
C7 H7C 0.9800
C8 H8A 0.9800
C8 H8B 0.9800
C8 H8C 0.9800
C11 C12 1.526(7)
C11 H11A 0.9900
C11 H11B 0.9900
C12 H12A 0.9800
C12 H12B 0.9800
C12 H12C 0.9800
C13 C14 1.524(7)
C13 H13A 0.9900
C13 H13B 0.9900
C14 H14A 0.9800
C14 H14B 0.9800
C14 H14C 0.9800
C15 C16 1.523(7)
C15 H15A 0.9900
C15 H15B 0.9900
C16 H16A 0.9800
C16 H16B 0.9800
C16 H16C 0.9800
C21 C22 1.526(7)
C21 H21A 0.9900
C21 H21B 0.9900
C22 H22A 0.9800
C22 H22B 0.9800
C22 H22C 0.9800
C23 C24 1.526(7)
C23 H23A 0.9900
C23 H23B 0.9900
C24 H24A 0.9800
C24 H24B 0.9800
C24 H24C 0.9800
C25 C26 1.534(7)
C25 H25A 0.9900
C25 H25B 0.9900
C26 H26A 0.9800
C26 H26B 0.9800
C26 H26C 0.9800
C31 C32 1.517(7)
C31 H31A 0.9900
C31 H31B 0.9900
C32 H32A 0.9800
C32 H32B 0.9800
C32 H32C 0.9800
C33 C34 1.514(7)
C33 H33A 0.9900
C33 H33B 0.9900
C34 H34A 0.9800
C34 H34B 0.9800
C34 H34C 0.9800
C35 C36 1.530(7)
C35 H35A 0.9900
C35 H35B 0.9900
C36 H36A 0.9800
C36 H36B 0.9800
C36 H36C 0.9800

loop_
_geom_torsion_atom_site_label_1
_geom_torsion_atom_site_label_2
_geom_torsion_atom_site_label_3
_geom_torsion_atom_site_label_4
_geom_torsion
C2 Ir1 P1 C15 44.8(3)
C1 Ir1 P1 C15 79.9(3)
C3 Ir1 P1 C15 36.3(4)
P3 Ir1 P1 C15 -67.8(2)
P2 Ir1 P1 C15 -176.9(2)
C2 Ir1 P1 C13 -72.5(3)
C1 Ir1 P1 C13 -37.4(3)
C3 Ir1 P1 C13 -81.0(4)
P3 Ir1 P1 C13 175.0(2)
P2 Ir1 P1 C13 65.9(2)
C2 Ir1 P1 C11 169.2(3)
C1 Ir1 P1 C11 -155.7(3)
C3 Ir1 P1 C11 160.7(4)
P3 Ir1 P1 C11 56.6(2)
P2 Ir1 P1 C11 -52.5(2)
C2 Ir1 P2 C25 -77.9(3)
C1 Ir1 P2 C25 -112.0(2)
C3 Ir1 P2 C25 -43.4(2)
P1 Ir1 P2 C25 152.25(19)
P3 Ir1 P2 C25 51.0(2)
C2 Ir1 P2 C21 160.6(3)
C1 Ir1 P2 C21 126.5(3)
C3 Ir1 P2 C21 -164.9(2)
P1 Ir1 P2 C21 30.7(2)
P3 Ir1 P2 C21 -70.5(2)
C2 Ir1 P2 C23 38.4(3)
C1 Ir1 P2 C23 4.2(3)
C3 Ir1 P2 C23 72.9(3)
P1 Ir1 P2 C23 -91.5(2)
P3 Ir1 P2 C23 167.3(2)
C2 Ir1 P3 C35 107.1(3)
C1 Ir1 P3 C35 117.2(3)
C3 Ir1 P3 C35 71.2(3)
P1 Ir1 P3 C35 -136.6(2)
P2 Ir1 P3 C35 -32.0(2)
C2 Ir1 P3 C31 -130.9(3)
C1 Ir1 P3 C31 -120.9(3)
C3 Ir1 P3 C31 -166.9(3)
P1 Ir1 P3 C31 -14.6(2)
P2 Ir1 P3 C31 90.0(2)
C2 Ir1 P3 C33 -11.0(3)
C1 Ir1 P3 C33 -0.9(3)
C3 Ir1 P3 C33 -46.9(2)
P1 Ir1 P3 C33 105.3(2)
P2 Ir1 P3 C33 -150.1(2)
C3 Ir1 C1 C2 36.2(3)
P1 Ir1 C1 C2 -122.7(3)
P3 Ir1 C1 C2 -15.3(5)
P2 Ir1 C1 C2 134.6(3)
Ir1 C1 C2 C3 -65.0(4)
C3 Ir1 C2 C1 -121.1(5)
P1 Ir1 C2 C1 65.4(3)
P3 Ir1 C2 C1 171.1(3)
P2 Ir1 C2 C1 -60.3(4)
C1 Ir1 C2 C3 121.1(5)
P1 Ir1 C2 C3 -173.6(3)
P3 Ir1 C2 C3 -67.8(3)
P2 Ir1 C2 C3 60.8(4)
C1 C2 C3 C4 -45.8(7)
Ir1 C2 C3 C4 -109.8(5)
C1 C2 C3 Ir1 64.1(4)
C1 Ir1 C3 C2 -36.0(3)
P1 Ir1 C3 C2 12.5(5)
P3 Ir1 C3 C2 118.1(3)
P2 Ir1 C3 C2 -134.3(3)
C2 Ir1 C3 C4 114.5(6)
C1 Ir1 C3 C4 78.4(4)
P1 Ir1 C3 C4 126.9(4)
P3 Ir1 C3 C4 -127.4(4)
P2 Ir1 C3 C4 -19.8(4)
C5 N1 C4 C3 176.7(5)
C2 C3 C4 N1 -153.7(5)
Ir1 C3 C4 N1 128.7(5)
C4 N1 C5 C7 125.5(6)
C4 N1 C5 C8 -117.2(6)
C4 N1 C5 C6 3.0(8)
C15 P1 C11 C12 -6.5(5)
C13 P1 C11 C12 97.7(5)
Ir1 P1 C11 C12 -136.5(4)
C15 P1 C13 C14 50.3(5)
C11 P1 C13 C14 -55.0(5)
Ir1 P1 C13 C14 175.1(4)
C13 P1 C15 C16 67.4(5)
C11 P1 C15 C16 169.9(4)
Ir1 P1 C15 C16 -56.9(5)
C25 P2 C21 C22 -57.6(4)
C23 P2 C21 C22 -159.9(4)
Ir1 P2 C21 C22 69.7(4)
C25 P2 C23 C24 -170.8(4)
C21 P2 C23 C24 -67.1(5)
Ir1 P2 C23 C24 65.5(5)
C21 P2 C25 C26 -51.7(5)
C23 P2 C25 C26 50.4(5)
Ir1 P2 C25 C26 176.6(3)
C35 P3 C31 C32 -51.9(5)
C33 P3 C31 C32 49.7(5)
Ir1 P3 C31 C32 176.9(4)
C35 P3 C33 C34 166.1(4)
C31 P3 C33 C34 64.6(5)
Ir1 P3 C33 C34 -65.4(4)
C31 P3 C35 C36 166.0(4)
C33 P3 C35 C36 63.6(4)
Ir1 P3 C35 C36 -62.4(5)
